data_1569938
loop_
_publ_author_name
'Zhang, Xiang-Xin'
'Zheng, Hao'
'Mei, Yong-Kang'
'Liu, Yan'
'Liu, Ying-Ying'
'Ji, Ding-Wei'
'Wan, Boshun'
'Chen, Qing-An'

_publ_section_title
;
 Photo-induced imino functionalizations of alkenes <i>via</i>
 intermolecular charge transfer.
;
_journal_issue 40
_journal_name_full 'Chemical science'
_journal_page_first 11170
_journal_page_last 11179
_journal_paper_doi 10.1039/d3sc03667g
_journal_volume 14
_journal_year 2023
_chemical_formula_moiety 'C28 H23 N O2 S'
_chemical_formula_sum 'C28 H23 N O2 S'
_chemical_formula_weight 437.53
_space_group_crystal_system monoclinic
_space_group_IT_number 14
_space_group_name_Hall '-P 2ybc'
_space_group_name_H-M_alt 'P 1 21/c 1'
_atom_sites_solution_hydrogens geom
_atom_sites_solution_primary iterative
_atom_sites_solution_secondary difmap
_audit_block_doi 10.5517/ccdc.csd.cc2dndyf
_audit_creation_date 2022-12-02
_audit_creation_method
;
Olex2 1.2
(compiled 2018.05.29 svn.r3508 for OlexSys, GUI svn.r5506)
;
_audit_update_record
;
2022-12-03 deposited with the CCDC.	2023-09-25 downloaded from the CCDC.
;
_cell_angle_alpha 90.00
_cell_angle_beta 107.269(7)
_cell_angle_gamma 90.00
_cell_formula_units_Z 4
_cell_length_a 14.8707(9)
_cell_length_b 9.3692(5)
_cell_length_c 17.0525(10)
_cell_measurement_reflns_used 4543
_cell_measurement_temperature 293(2)
_cell_measurement_theta_max 67.0750
_cell_measurement_theta_min 5.3560
_cell_volume 2268.8(2)
_computing_cell_refinement 'Bruker SMART'
_computing_data_collection 'Bruker SMART'
_computing_data_reduction 'Bruker SAINT'
_computing_molecular_graphics 'Olex2 (Dolomanov et al., 2009)'
_computing_publication_material 'Olex2 (Dolomanov et al., 2009)'
_computing_structure_refinement 'olex2.refine (Bourhis et al., 2015)'
_computing_structure_solution 'olex2.solve (Bourhis et al., 2015)'
_diffrn_ambient_temperature 293(2)
_diffrn_measured_fraction_theta_full 0.995
_diffrn_measured_fraction_theta_max 0.995
_diffrn_measurement_device_type 'multiwire proportional'
_diffrn_measurement_method 'phi and omega scans'
_diffrn_radiation_monochromator graphite
_diffrn_radiation_type CuK\a
_diffrn_radiation_wavelength 1.54178
_diffrn_reflns_av_R_equivalents 0.0699
_diffrn_reflns_av_unetI/netI 0.0525
_diffrn_reflns_limit_h_max 17
_diffrn_reflns_limit_h_min -17
_diffrn_reflns_limit_k_max 9
_diffrn_reflns_limit_k_min -11
_diffrn_reflns_limit_l_max 20
_diffrn_reflns_limit_l_min -20
_diffrn_reflns_number 14379
_diffrn_reflns_theta_full 67.03
_diffrn_reflns_theta_max 67.03
_diffrn_reflns_theta_min 3.11
_diffrn_source 'fine-focus sealed tube'
_exptl_absorpt_coefficient_mu 1.460
_exptl_absorpt_correction_T_max 0.8559
_exptl_absorpt_correction_T_min 0.7999
_exptl_absorpt_correction_type none
_exptl_absorpt_process_details 'SADABS; Bruker, 2000'
_exptl_crystal_colour colorless
_exptl_crystal_density_diffrn 1.281
_exptl_crystal_density_method 'not measured'
_exptl_crystal_description block
_exptl_crystal_F_000 920
_exptl_crystal_size_max 0.16
_exptl_crystal_size_mid 0.13
_exptl_crystal_size_min 0.11
_refine_diff_density_max 0.365
_refine_diff_density_min -0.340
_refine_diff_density_rms 0.062
_refine_ls_extinction_method none
_refine_ls_goodness_of_fit_ref 1.066
_refine_ls_hydrogen_treatment constr
_refine_ls_matrix_type full
_refine_ls_number_parameters 289
_refine_ls_number_reflns 4025
_refine_ls_number_restraints 0
_refine_ls_restrained_S_all 1.066
_refine_ls_R_factor_all 0.0797
_refine_ls_R_factor_gt 0.0630
_refine_ls_shift/su_max 0.000
_refine_ls_shift/su_mean 0.000
_refine_ls_structure_factor_coef Fsqd
_refine_ls_weighting_details 'calc w=1/[\s^2^(Fo^2^)+(0.0873P)^2^+1.6328P] where P=(Fo^2^+2Fc^2^)/3'
_refine_ls_weighting_scheme calc
_refine_ls_wR_factor_gt 0.1698
_refine_ls_wR_factor_ref 0.1884
_reflns_number_gt 3115
_reflns_number_total 4025
_reflns_threshold_expression >2sigma(I)
_cod_data_source_file d3sc03667g2.cif
_cod_data_source_block 1
_cod_depositor_comments 'Adding full bibliography for 1569937--1569940.cif.'
_cod_database_code 1569938
_olex2_refinement_description
;
1. Fixed Uiso
 At 1.2 times of:
  All C(H) groups, All C(H,H) groups
2.a Ternary CH refined with riding coordinates:
 C4(H4), C9(H9)
2.b Secondary CH2 refined with riding coordinates:
 C16(H16A,H16B)
2.c Aromatic/amide H refined with riding coordinates:
 C10(H10), C12(H12), C13(H13), C14(H14), C17(H17), C18(H18), C19(H19),
 C20(H20), C21(H21), C22(H22), C23(H23), C24(H24), C25(H25), C26(H26), C27(H27),
  C28(H28), C29(H29), C30(H30), C31(H31)
;
_olex2_submission_special_instructions 'No special instructions were received'

loop_
_space_group_symop_id
_space_group_symop_operation_xyz
1 'x, y, z'
2 '-x, y+1/2, -z+1/2'
3 '-x, -y, -z'
4 'x, -y-1/2, z-1/2'

loop_
_atom_site_label
_atom_site_type_symbol
_atom_site_fract_x
_atom_site_fract_y
_atom_site_fract_z
_atom_site_U_iso_or_equiv
_atom_site_adp_type
_atom_site_occupancy
_atom_site_calc_flag
_atom_site_disorder_assembly
_atom_site_disorder_group
_atom_site_refinement_flags_posn
S1 S 0.08027(5) 0.16337(8) 0.24002(5) 0.0491(3) Uani 1 d . . .
N1 N 0.31983(17) 0.0957(2) 0.30746(14) 0.0424(5) Uani 1 d . . .
C2 C 0.36222(19) 0.1626(3) 0.37373(17) 0.0382(6) Uani 1 d . . .
C3 C 0.3322(2) 0.1612(3) 0.45021(17) 0.0425(6) Uani 1 d . . .
C4 C 0.2389(2) 0.0064(3) 0.30456(17) 0.0405(6) Uani 1 d . . .
H4 H 0.2168 0.0238 0.3524 0.049 Uiso 1 calc . . R
O2 O 0.13284(18) 0.2934(2) 0.25937(17) 0.0718(8) Uani 1 d . . .
O1 O 0.03645(17) 0.1088(3) 0.29831(14) 0.0655(7) Uani 1 d . . .
C7 C 0.44483(19) 0.2519(3) 0.37276(18) 0.0413(6) Uani 1 d . . .
C8 C 0.2610(2) -0.1504(3) 0.29809(17) 0.0420(6) Uani 1 d . . .
C9 C 0.1584(2) 0.0302(3) 0.22375(18) 0.0422(6) Uani 1 d . . .
H9 H 0.1857 0.0638 0.1813 0.051 Uiso 1 calc . . R
C10 C 0.5005(2) 0.3172(3) 0.4434(2) 0.0507(7) Uani 1 d . . .
H10 H 0.4877 0.3027 0.4929 0.061 Uiso 1 calc . . R
C11 C -0.0081(2) 0.1884(3) 0.14580(19) 0.0492(7) Uani 1 d . . .
C12 C 0.2642(3) 0.2561(4) 0.4577(2) 0.0556(8) Uani 1 d . . .
H12 H 0.2388 0.3213 0.4158 0.067 Uiso 1 calc . . R
C13 C 0.3391(2) -0.2233(3) 0.3445(2) 0.0525(8) Uani 1 d . . .
H13 H 0.3862 -0.1764 0.3845 0.063 Uiso 1 calc . . R
C14 C 0.3698(3) 0.0661(4) 0.5136(2) 0.0587(8) Uani 1 d . . .
H14 H 0.4159 0.0018 0.5097 0.070 Uiso 1 calc . . R
C15 C 0.1905(2) -0.2177(3) 0.23847(19) 0.0462(7) Uani 1 d . . .
C16 C 0.1124(2) -0.1154(3) 0.1981(2) 0.0531(8) Uani 1 d . . .
H16A H 0.0584 -0.1289 0.2181 0.064 Uiso 1 calc . . R
H16B H 0.0927 -0.1263 0.1388 0.064 Uiso 1 calc . . R
C17 C 0.5752(2) 0.4041(4) 0.4411(2) 0.0625(9) Uani 1 d . . .
H17 H 0.6120 0.4471 0.4891 0.075 Uiso 1 calc . . R
C18 C 0.1972(3) -0.3632(3) 0.2250(2) 0.0559(8) Uani 1 d . . .
H18 H 0.1498 -0.4102 0.1854 0.067 Uiso 1 calc . . R
C19 C 0.2755(3) -0.4368(3) 0.2715(2) 0.0570(8) Uani 1 d . . .
H19 H 0.2804 -0.5341 0.2630 0.068 Uiso 1 calc . . R
C20 C -0.0864(2) 0.1014(4) 0.1245(2) 0.0593(8) Uani 1 d . . .
H20 H -0.0908 0.0242 0.1574 0.071 Uiso 1 calc . . R
C21 C 0.4659(3) 0.2761(4) 0.2997(2) 0.0602(9) Uani 1 d . . .
H21 H 0.4299 0.2326 0.2517 0.072 Uiso 1 calc . . R
C22 C 0.2335(3) 0.2553(4) 0.5265(2) 0.0705(10) Uani 1 d . . .
H22 H 0.1871 0.3192 0.5304 0.085 Uiso 1 calc . . R
C23 C 0.5952(3) 0.4270(4) 0.3689(3) 0.0685(10) Uani 1 d . . .
H23 H 0.6457 0.4846 0.3677 0.082 Uiso 1 calc . . R
C24 C -0.1582(3) 0.1306(5) 0.0539(2) 0.0700(10) Uani 1 d . . .
H24 H -0.2112 0.0724 0.0392 0.084 Uiso 1 calc . . R
C25 C 0.2708(3) 0.1610(5) 0.5893(2) 0.0744(11) Uani 1 d . . .
H25 H 0.2502 0.1611 0.6357 0.089 Uiso 1 calc . . R
C26 C 0.3463(3) -0.3682(4) 0.3302(2) 0.0578(8) Uani 1 d . . .
H26 H 0.3989 -0.4190 0.3603 0.069 Uiso 1 calc . . R
C27 C -0.1522(3) 0.2435(5) 0.0054(3) 0.0852(13) Uani 1 d . . .
H27 H -0.2013 0.2629 -0.0418 0.102 Uiso 1 calc . . R
C28 C 0.3388(3) 0.0665(5) 0.5831(2) 0.0750(11) Uani 1 d . . .
H28 H 0.3644 0.0023 0.6254 0.090 Uiso 1 calc . . R
C29 C 0.5398(3) 0.3641(5) 0.2978(3) 0.0748(11) Uani 1 d . . .
H29 H 0.5523 0.3810 0.2483 0.090 Uiso 1 calc . . R
C30 C -0.0013(3) 0.3019(5) 0.0975(3) 0.0913(15) Uani 1 d . . .
H30 H 0.0514 0.3609 0.1122 0.110 Uiso 1 calc . . R
C31 C -0.0742(4) 0.3279(6) 0.0261(4) 0.117(2) Uani 1 d . . .
H31 H -0.0696 0.4037 -0.0078 0.140 Uiso 1 calc . . R

loop_
_atom_site_aniso_label
_atom_site_aniso_U_11
_atom_site_aniso_U_22
_atom_site_aniso_U_33
_atom_site_aniso_U_23
_atom_site_aniso_U_13
_atom_site_aniso_U_12
S1 0.0492(5) 0.0398(4) 0.0544(5) -0.0060(3) 0.0094(3) 0.0034(3)
N1 0.0430(13) 0.0385(12) 0.0454(13) -0.0042(10) 0.0123(10) -0.0044(10)
C2 0.0388(14) 0.0311(13) 0.0434(14) 0.0005(11) 0.0102(12) 0.0021(11)
C3 0.0453(15) 0.0383(14) 0.0417(15) -0.0020(11) 0.0097(12) -0.0056(12)
C4 0.0421(14) 0.0381(14) 0.0419(14) -0.0027(11) 0.0133(12) -0.0047(12)
O2 0.0705(16) 0.0365(11) 0.0877(18) -0.0118(11) -0.0084(13) -0.0004(11)
O1 0.0628(14) 0.0830(17) 0.0554(13) 0.0038(12) 0.0248(11) 0.0163(13)
C7 0.0383(14) 0.0371(13) 0.0480(15) -0.0017(11) 0.0118(12) 0.0003(11)
C8 0.0480(16) 0.0375(14) 0.0420(14) -0.0025(11) 0.0158(12) -0.0031(12)
C9 0.0417(15) 0.0384(14) 0.0466(15) -0.0029(12) 0.0130(12) -0.0018(12)
C10 0.0472(17) 0.0509(16) 0.0484(16) 0.0022(13) 0.0056(13) -0.0068(13)
C11 0.0495(17) 0.0423(15) 0.0526(17) -0.0013(13) 0.0098(14) 0.0011(13)
C12 0.071(2) 0.0509(17) 0.0467(17) 0.0006(14) 0.0207(15) 0.0086(16)
C13 0.0555(18) 0.0477(16) 0.0502(17) 0.0006(14) 0.0093(14) 0.0007(14)
C14 0.064(2) 0.0589(19) 0.0526(18) 0.0106(15) 0.0172(16) 0.0086(16)
C15 0.0494(17) 0.0391(14) 0.0512(16) -0.0058(13) 0.0165(13) -0.0033(12)
C16 0.0486(17) 0.0401(15) 0.0626(19) -0.0123(14) 0.0044(14) -0.0007(13)
C17 0.0486(18) 0.064(2) 0.067(2) -0.0039(17) 0.0044(16) -0.0140(16)
C18 0.062(2) 0.0412(16) 0.0618(19) -0.0131(14) 0.0142(16) -0.0029(14)
C19 0.072(2) 0.0369(15) 0.065(2) -0.0025(14) 0.0253(17) 0.0059(15)
C20 0.0543(19) 0.0571(19) 0.062(2) 0.0046(16) 0.0108(16) -0.0060(15)
C21 0.062(2) 0.068(2) 0.0570(19) -0.0157(17) 0.0266(16) -0.0193(17)
C22 0.085(3) 0.073(2) 0.061(2) -0.0012(18) 0.0344(19) 0.017(2)
C23 0.0495(19) 0.070(2) 0.089(3) -0.008(2) 0.0256(19) -0.0202(17)
C24 0.055(2) 0.076(2) 0.070(2) -0.004(2) 0.0056(18) -0.0091(18)
C25 0.096(3) 0.085(3) 0.053(2) 0.0042(19) 0.038(2) 0.002(2)
C26 0.064(2) 0.0494(17) 0.0594(19) 0.0061(15) 0.0169(16) 0.0114(16)
C27 0.078(3) 0.085(3) 0.072(3) 0.014(2) -0.009(2) 0.000(2)
C28 0.097(3) 0.076(2) 0.053(2) 0.0172(19) 0.024(2) 0.007(2)
C29 0.076(3) 0.088(3) 0.075(2) -0.012(2) 0.044(2) -0.026(2)
C30 0.082(3) 0.073(3) 0.096(3) 0.030(2) -0.010(2) -0.025(2)
C31 0.108(4) 0.103(4) 0.106(4) 0.056(3) -0.020(3) -0.030(3)

loop_
_atom_type_symbol
_atom_type_description
_atom_type_scat_dispersion_real
_atom_type_scat_dispersion_imag
_atom_type_scat_source
C C 0.0181 0.0091 'International Tables Vol C Tables 4.2.6.8 and 6.1.1.4'
H H 0.0000 0.0000 'International Tables Vol C Tables 4.2.6.8 and 6.1.1.4'
N N 0.0311 0.0180 'International Tables Vol C Tables 4.2.6.8 and 6.1.1.4'
O O 0.0492 0.0322 'International Tables Vol C Tables 4.2.6.8 and 6.1.1.4'
S S 0.3331 0.5567 'International Tables Vol C Tables 4.2.6.8 and 6.1.1.4'

loop_
_geom_angle_atom_site_label_1
_geom_angle_atom_site_label_2
_geom_angle_atom_site_label_3
_geom_angle
_geom_angle_site_symmetry_1
_geom_angle_site_symmetry_3
_geom_angle_publ_flag
O2 S1 O1 118.21(17) . . ?
O2 S1 C9 107.14(15) . . ?
O2 S1 C11 107.75(15) . . ?
O1 S1 C9 108.04(14) . . ?
O1 S1 C11 108.05(15) . . ?
C11 S1 C9 107.17(14) . . ?
C2 N1 C4 119.8(2) . . ?
N1 C2 C3 124.6(2) . . ?
N1 C2 C7 117.1(2) . . ?
C7 C2 C3 118.3(2) . . ?
C12 C3 C2 119.4(3) . . ?
C12 C3 C14 118.7(3) . . ?
C14 C3 C2 122.0(3) . . ?
N1 C4 C8 111.4(2) . . ?
N1 C4 C9 111.1(2) . . ?
C8 C4 C9 101.6(2) . . ?
C10 C7 C2 121.4(3) . . ?
C10 C7 C21 118.1(3) . . ?
C21 C7 C2 120.5(3) . . ?
C13 C8 C4 127.0(3) . . ?
C15 C8 C4 111.3(3) . . ?
C15 C8 C13 121.6(3) . . ?
C4 C9 S1 109.25(19) . . ?
C16 C9 S1 114.3(2) . . ?
C16 C9 C4 106.7(2) . . ?
C7 C10 C17 120.9(3) . . ?
C20 C11 S1 120.2(3) . . ?
C30 C11 S1 118.9(3) . . ?
C30 C11 C20 120.6(3) . . ?
C22 C12 C3 120.8(3) . . ?
C8 C13 C26 118.6(3) . . ?
C3 C14 C28 120.3(3) . . ?
C8 C15 C16 111.1(2) . . ?
C8 C15 C18 119.6(3) . . ?
C18 C15 C16 129.2(3) . . ?
C15 C16 C9 102.6(2) . . ?
C23 C17 C10 120.5(3) . . ?
C19 C18 C15 119.0(3) . . ?
C26 C19 C18 121.0(3) . . ?
C24 C20 C11 119.1(3) . . ?
C29 C21 C7 120.7(3) . . ?
C25 C22 C12 120.5(4) . . ?
C17 C23 C29 119.5(3) . . ?
C27 C24 C20 120.8(4) . . ?
C22 C25 C28 119.5(3) . . ?
C19 C26 C13 120.1(3) . . ?
C31 C27 C24 119.9(4) . . ?
C25 C28 C14 120.3(4) . . ?
C23 C29 C21 120.3(3) . . ?
C11 C30 C31 119.1(4) . . ?
C27 C31 C30 120.5(4) . . ?

loop_
_geom_bond_atom_site_label_1
_geom_bond_atom_site_label_2
_geom_bond_distance
_geom_bond_site_symmetry_2
_geom_bond_publ_flag
S1 O2 1.432(2) . ?
S1 O1 1.435(3) . ?
S1 C9 1.782(3) . ?
S1 C11 1.763(3) . ?
N1 C2 1.282(3) . ?
N1 C4 1.454(4) . ?
C2 C3 1.499(4) . ?
C2 C7 1.491(4) . ?
C3 C12 1.381(4) . ?
C3 C14 1.384(4) . ?
C4 C8 1.517(4) . ?
C4 C9 1.550(4) . ?
C7 C10 1.385(4) . ?
C7 C21 1.390(4) . ?
C8 C13 1.377(4) . ?
C8 C15 1.377(4) . ?
C9 C16 1.531(4) . ?
C10 C17 1.387(5) . ?
C11 C20 1.379(5) . ?
C11 C30 1.367(5) . ?
C12 C22 1.380(5) . ?
C13 C26 1.389(5) . ?
C14 C28 1.392(5) . ?
C15 C16 1.506(4) . ?
C15 C18 1.390(4) . ?
C17 C23 1.368(5) . ?
C18 C19 1.382(5) . ?
C19 C26 1.377(5) . ?
C20 C24 1.379(5) . ?
C21 C29 1.383(5) . ?
C22 C25 1.371(6) . ?
C23 C29 1.379(6) . ?
C24 C27 1.362(6) . ?
C25 C28 1.372(6) . ?
C27 C31 1.361(7) . ?
C30 C31 1.391(6) . ?
